data_4329755
loop_
_publ_author_name
'Konstantinos D. Demadis'
'Nikos Famelis'
'Aurelio Cabeza'
'Miguel A.G. Aranda'
'Rosario M. P. Colodrero'
'Antonia Infantes-Molina'

_publ_section_title
;
 2D Corrugated Magnesium Carboxyphosphonate Materials: Topotactic
 Transformations and Interlayer "Decoration" with Ammonia
;
_journal_name_full 'Inorganic Chemistry'
_journal_page_first 7889
_journal_page_last 7896
_journal_paper_doi 10.1021/ic300941t
_journal_volume 51
_journal_year 2012
_chemical_formula_sum 'C4 H14 Mg N O10 P2'
_chemical_formula_weight 338.41
_chemical_name_systematic
; 
 ? 
;
_space_group_IT_number 14
_symmetry_cell_setting monoclinic
_symmetry_space_group_name_Hall '-P 2yn'
_symmetry_space_group_name_H-M 'P 1 21/n 1'
_atom_sites_solution_hydrogens geom
_atom_sites_solution_primary direct
_atom_sites_solution_secondary difmap
_audit_creation_method SHELXL-97
_cell_angle_alpha 90.00
_cell_angle_beta 91.313(19)
_cell_angle_gamma 90.00
_cell_formula_units_Z 4
_cell_length_a 5.500(6)
_cell_length_b 10.292(11)
_cell_length_c 20.04(2)
_cell_measurement_temperature 298(2)
_cell_volume 1134(2)
_computing_structure_refinement 'SHELXL-97 (Sheldrick, 1997)'
_computing_structure_solution 'SHELXS-97 (Sheldrick, 1990)'
_diffrn_ambient_temperature 298(2)
_diffrn_measured_fraction_theta_full 0.996
_diffrn_measured_fraction_theta_max 0.996
_diffrn_radiation_monochromator graphite
_diffrn_radiation_source 'fine-focus sealed tube'
_diffrn_radiation_type MoK\a
_diffrn_radiation_wavelength 0.71073
_diffrn_reflns_av_R_equivalents 0.0318
_diffrn_reflns_av_sigmaI/netI 0.0248
_diffrn_reflns_limit_h_max 6
_diffrn_reflns_limit_h_min -6
_diffrn_reflns_limit_k_max 12
_diffrn_reflns_limit_k_min -12
_diffrn_reflns_limit_l_max 23
_diffrn_reflns_limit_l_min -24
_diffrn_reflns_number 8882
_diffrn_reflns_theta_full 26.07
_diffrn_reflns_theta_max 26.07
_diffrn_reflns_theta_min 2.03
_exptl_absorpt_coefficient_mu 0.500
_exptl_absorpt_correction_T_max 1.681813
_exptl_absorpt_correction_T_min 1.220393
_exptl_absorpt_correction_type empirical
_exptl_absorpt_process_details SADABS
_exptl_crystal_colour colorless
_exptl_crystal_density_diffrn 1.982
_exptl_crystal_description block
_exptl_crystal_F_000 700
_exptl_crystal_size_max 0.18
_exptl_crystal_size_mid 0.09
_exptl_crystal_size_min 0.07
_refine_diff_density_max 0.551
_refine_diff_density_min -0.500
_refine_diff_density_rms 0.073
_refine_ls_extinction_method none
_refine_ls_goodness_of_fit_ref 1.075
_refine_ls_hydrogen_treatment constr
_refine_ls_matrix_type full
_refine_ls_number_parameters 164
_refine_ls_number_reflns 2239
_refine_ls_number_restraints 0
_refine_ls_restrained_S_all 1.075
_refine_ls_R_factor_all 0.0406
_refine_ls_R_factor_gt 0.0322
_refine_ls_shift/su_max 0.000
_refine_ls_shift/su_mean 0.000
_refine_ls_structure_factor_coef Fsqd
_refine_ls_weighting_details 'calc w=1/[\s^2^(Fo^2^)+(0.0581P)^2^+0.3484P] where P=(Fo^2^+2Fc^2^)/3'
_refine_ls_weighting_scheme calc
_refine_ls_wR_factor_gt 0.0876
_refine_ls_wR_factor_ref 0.0921
_reflns_number_gt 1897
_reflns_number_total 2239
_reflns_threshold_expression >2sigma(I)
_cod_data_source_file ic300941t_si_002_1.cif
_cod_data_source_block rgr2742m
_cod_database_code 4329755

loop_
_symmetry_equiv_pos_as_xyz
'x, y, z'
'-x+1/2, y+1/2, -z+1/2'
'-x, -y, -z'
'x-1/2, -y-1/2, z-1/2'

loop_
_atom_site_label
_atom_site_type_symbol
_atom_site_fract_x
_atom_site_fract_y
_atom_site_fract_z
_atom_site_U_iso_or_equiv
_atom_site_adp_type
_atom_site_occupancy
_atom_site_symmetry_multiplicity
_atom_site_calc_flag
_atom_site_refinement_flags
P1 P 0.16049(10) 0.36273(5) 0.35296(3) 0.01409(16) Uani 1 1 d .
P2 P 0.81341(10) 0.00020(5) 0.35657(3) 0.01454(16) Uani 1 1 d .
Mg1 Mg 0.31373(13) 0.09599(7) 0.27303(3) 0.01524(19) Uani 1 1 d .
O10 O 0.5501(4) 0.35520(16) 0.57874(8) 0.0322(4) Uani 1 1 d .
H10 H 0.6275 0.4221 0.5727 0.048 Uiso 1 1 calc R
O3 O 0.3001(3) 0.23752(14) 0.34753(8) 0.0180(3) Uani 1 1 d .
N1 N 0.7446(3) 0.24613(17) 0.41535(9) 0.0146(4) Uani 1 1 d .
H1D H 0.5844 0.2310 0.4060 0.018 Uiso 1 1 calc R
O6 O 0.5504(3) 0.00230(14) 0.33587(8) 0.0204(4) Uani 1 1 d .
O5 O 0.6105(3) 0.17903(18) 0.22327(9) 0.0315(4) Uani 1 1 d .
H5A H 0.5598 0.2315 0.1954 0.038 Uiso 1 1 calc R
H5B H 0.7633 0.1544 0.2342 0.038 Uiso 1 1 d R
O7 O 0.9917(3) 0.02497(15) 0.30350(8) 0.0219(4) Uani 1 1 d .
O2 O 0.1792(3) 0.45299(15) 0.29582(8) 0.0240(4) Uani 1 1 d .
O1 O 0.2318(3) 0.42792(15) 0.42097(7) 0.0241(4) Uani 1 1 d .
H1C H 0.3008 0.4971 0.4140 0.036 Uiso 1 1 calc R
O9 O 0.4266(3) 0.19031(16) 0.51501(8) 0.0261(4) Uani 1 1 d .
O8 O 0.8819(3) -0.13265(15) 0.39141(8) 0.0216(4) Uani 1 1 d .
H8A H 0.7834 -0.1487 0.4204 0.032 Uiso 1 1 calc R
C2 C 0.8602(4) 0.1150(2) 0.42547(11) 0.0180(5) Uani 1 1 d .
H2A H 0.7963 0.0767 0.4657 0.022 Uiso 1 1 calc R
H2B H 1.0337 0.1271 0.4328 0.022 Uiso 1 1 calc R
C1 C -0.1622(4) 0.3248(2) 0.35763(11) 0.0161(4) Uani 1 1 d .
H1A H -0.2498 0.4066 0.3570 0.019 Uiso 1 1 calc R
H1B H -0.2084 0.2791 0.3169 0.019 Uiso 1 1 calc R
C4 C 0.5599(4) 0.2843(2) 0.52745(11) 0.0203(5) Uani 1 1 d .
C3 C 0.7536(4) 0.3236(2) 0.47869(11) 0.0198(5) Uani 1 1 d .
H3A H 0.7335 0.4149 0.4679 0.024 Uiso 1 1 calc R
H3B H 0.9124 0.3129 0.5000 0.024 Uiso 1 1 calc R
O4 O 0.1188(3) 0.22439(15) 0.20661(8) 0.0248(4) Uani 1 1 d .
H4B H 0.0763 0.1972 0.1637 0.030 Uiso 1 1 calc R
H4A H 0.0769 0.3073 0.2208 0.030 Uiso 1 1 calc R

loop_
_atom_site_aniso_label
_atom_site_aniso_U_11
_atom_site_aniso_U_22
_atom_site_aniso_U_33
_atom_site_aniso_U_23
_atom_site_aniso_U_13
_atom_site_aniso_U_12
P1 0.0169(3) 0.0114(3) 0.0140(3) 0.0002(2) 0.0019(2) -0.0012(2)
P2 0.0171(3) 0.0113(3) 0.0153(3) -0.0002(2) 0.0029(2) -0.0008(2)
Mg1 0.0164(4) 0.0135(4) 0.0159(4) -0.0018(3) 0.0021(3) -0.0002(3)
O10 0.0494(11) 0.0264(9) 0.0213(9) -0.0086(7) 0.0129(8) -0.0184(8)
O3 0.0186(8) 0.0147(7) 0.0208(8) -0.0019(6) 0.0007(6) 0.0009(6)
N1 0.0147(8) 0.0157(9) 0.0136(9) -0.0020(7) 0.0022(7) -0.0023(7)
O6 0.0189(8) 0.0194(8) 0.0230(8) 0.0016(7) 0.0013(6) 0.0007(6)
O5 0.0228(9) 0.0379(10) 0.0339(11) 0.0123(8) 0.0003(8) -0.0047(8)
O7 0.0241(9) 0.0218(8) 0.0201(8) -0.0031(7) 0.0085(7) -0.0070(7)
O2 0.0304(9) 0.0205(8) 0.0213(8) 0.0072(7) 0.0057(7) 0.0001(7)
O1 0.0345(9) 0.0187(8) 0.0190(9) -0.0024(7) 0.0014(7) -0.0084(7)
O9 0.0341(10) 0.0224(9) 0.0222(9) -0.0033(7) 0.0072(7) -0.0112(7)
O8 0.0232(8) 0.0160(8) 0.0256(9) 0.0048(7) 0.0044(7) 0.0035(6)
C2 0.0243(12) 0.0153(10) 0.0144(11) 0.0005(9) 0.0025(9) -0.0003(9)
C1 0.0171(11) 0.0158(10) 0.0154(11) 0.0017(8) 0.0017(8) 0.0001(8)
C4 0.0270(12) 0.0181(11) 0.0161(11) -0.0008(9) 0.0030(9) -0.0016(9)
C3 0.0264(12) 0.0166(10) 0.0164(11) -0.0047(9) 0.0028(9) -0.0036(9)
O4 0.0343(10) 0.0193(8) 0.0206(9) -0.0011(7) -0.0002(7) 0.0040(7)

loop_
_atom_type_symbol
_atom_type_description
_atom_type_scat_dispersion_real
_atom_type_scat_dispersion_imag
_atom_type_scat_source
C C 0.0033 0.0016 'International Tables Vol C Tables 4.2.6.8 and 6.1.1.4'
H H 0.0000 0.0000 'International Tables Vol C Tables 4.2.6.8 and 6.1.1.4'
N N 0.0061 0.0033 'International Tables Vol C Tables 4.2.6.8 and 6.1.1.4'
O O 0.0106 0.0060 'International Tables Vol C Tables 4.2.6.8 and 6.1.1.4'
Mg Mg 0.0486 0.0363 'International Tables Vol C Tables 4.2.6.8 and 6.1.1.4'
P P 0.1023 0.0942 'International Tables Vol C Tables 4.2.6.8 and 6.1.1.4'

loop_
_geom_angle_atom_site_label_1
_geom_angle_atom_site_label_2
_geom_angle_atom_site_label_3
_geom_angle
_geom_angle_site_symmetry_1
_geom_angle_site_symmetry_3
O2 P1 O3 115.91(10) . .
O2 P1 O1 112.65(12) . .
O3 P1 O1 108.21(10) . .
O2 P1 C1 105.04(10) . .
O3 P1 C1 108.62(11) . .
O1 P1 C1 105.84(10) . .
O7 P2 O6 116.69(11) . .
O7 P2 O8 108.13(10) . .
O6 P2 O8 110.78(9) . .
O7 P2 C2 110.21(11) . .
O6 P2 C2 108.54(10) . .
O8 P2 C2 101.41(12) . .
O2 Mg1 O7 88.49(8) 2_545 1_455
O2 Mg1 O6 93.18(10) 2_545 .
O7 Mg1 O6 101.19(10) 1_455 .
O2 Mg1 O3 177.26(7) 2_545 .
O7 Mg1 O3 89.44(8) 1_455 .
O6 Mg1 O3 85.46(9) . .
O2 Mg1 O5 86.86(9) 2_545 .
O7 Mg1 O5 168.43(8) 1_455 .
O6 Mg1 O5 89.64(10) . .
O3 Mg1 O5 95.50(9) . .
O2 Mg1 O4 92.43(10) 2_545 .
O7 Mg1 O4 88.93(9) 1_455 .
O6 Mg1 O4 168.54(7) . .
O3 Mg1 O4 89.33(10) . .
O5 Mg1 O4 80.70(10) . .
C4 O10 H10 109.5 . .
P1 O3 Mg1 132.48(10) . .
C3 N1 C2 110.96(17) . .
C3 N1 C1 110.99(18) . 1_655
C2 N1 C1 115.74(17) . 1_655
C3 N1 H1D 106.2 . .
C2 N1 H1D 106.2 . .
C1 N1 H1D 106.2 1_655 .
P2 O6 Mg1 141.24(10) . .
Mg1 O5 H5A 109.5 . .
Mg1 O5 H5B 119.9 . .
H5A O5 H5B 130.7 . .
P2 O7 Mg1 151.06(11) . 1_655
P1 O2 Mg1 171.66(11) . 2
P1 O1 H1C 109.5 . .
P2 O8 H8A 109.5 . .
N1 C2 P2 115.22(16) . .
N1 C2 H2A 108.5 . .
P2 C2 H2A 108.5 . .
N1 C2 H2B 108.5 . .
P2 C2 H2B 108.5 . .
H2A C2 H2B 107.5 . .
N1 C1 P1 120.14(15) 1_455 .
N1 C1 H1A 107.3 1_455 .
P1 C1 H1A 107.3 . .
N1 C1 H1B 107.3 1_455 .
P1 C1 H1B 107.3 . .
H1A C1 H1B 106.9 . .
O9 C4 O10 125.5(2) . .
O9 C4 C3 120.1(2) . .
O10 C4 C3 114.5(2) . .
N1 C3 C4 113.20(19) . .
N1 C3 H3A 108.9 . .
C4 C3 H3A 108.9 . .
N1 C3 H3B 108.9 . .
C4 C3 H3B 108.9 . .
H3A C3 H3B 107.8 . .
Mg1 O4 H4B 120.0 . .
Mg1 O4 H4A 120.0 . .
H4B O4 H4A 120.0 . .

loop_
_geom_bond_atom_site_label_1
_geom_bond_atom_site_label_2
_geom_bond_distance
_geom_bond_site_symmetry_2
P1 O2 1.4797(19) .
P1 O3 1.5054(19) .
P1 O1 1.561(2) .
P1 C1 1.822(3) .
P2 O7 1.4847(19) .
P2 O6 1.496(2) .
P2 O8 1.577(2) .
P2 C2 1.831(3) .
Mg1 O2 2.018(2) 2_545
Mg1 O7 2.023(2) 1_455
Mg1 O6 2.033(2) .
Mg1 O3 2.088(2) .
Mg1 O5 2.112(2) .
Mg1 O4 2.145(2) .
O10 C4 1.262(3) .
O10 H10 0.8200 .
N1 C3 1.499(3) .
N1 C2 1.503(3) .
N1 C1 1.511(3) 1_655
N1 H1D 0.9100 .
O5 H5A 0.8200 .
O5 H5B 0.9003 .
O7 Mg1 2.023(2) 1_655
O2 Mg1 2.018(2) 2
O1 H1C 0.8200 .
O9 C4 1.236(3) .
O8 H8A 0.8200 .
C2 H2A 0.9700 .
C2 H2B 0.9700 .
C1 N1 1.511(3) 1_455
C1 H1A 0.9700 .
C1 H1B 0.9700 .
C4 C3 1.517(3) .
C3 H3A 0.9700 .
C3 H3B 0.9700 .
O4 H4B 0.9300 .
O4 H4A 0.9300 .
